data_2106701
loop_
_publ_author_name
'Leclerc, B.'
'Kabre, T.S.'

_publ_section_title
;
 Structure cristalline du sulfure de thallium Tl2 S5
;
_journal_name_full 'Acta Crystallographica B (24,1968-38,1982)'
_journal_page_first 1675
_journal_page_last 1677
_journal_volume 31
_journal_year 1975
_chemical_formula_sum 'S5 Tl2'
_chemical_name_systematic 'Tl2 S5'
_space_group_IT_number 19
_symmetry_space_group_name_Hall 'P 2ac 2ab'
_symmetry_space_group_name_H-M 'P 21 21 21'
_cell_angle_alpha 90
_cell_angle_beta 90
_cell_angle_gamma 90
_cell_formula_units_Z 4
_cell_length_a 6.66
_cell_length_b 16.7
_cell_length_c 6.538
_cell_volume 727.169
_citation_journal_id_ASTM ACBCAR
_cod_data_source_file Leclerc_ACBCAR_1975_37.cif
_cod_data_source_block S5Tl2
_cod_original_cell_volume 727.1695
_cod_database_code 2106701

loop_
_symmetry_equiv_pos_as_xyz
x,y,z
-x+1/2,-y,z+1/2
x+1/2,-y+1/2,-z
-x,y+1/2,-z+1/2

loop_
_atom_site_label
_atom_site_type_symbol
_atom_site_fract_x
_atom_site_fract_y
_atom_site_fract_z
_atom_site_occupancy
_atom_site_U_iso_or_equiv
Tl2 Tl+1 0.7768 0.653 0.0703 1 0.0
S3 S 0.383 0.298 0.062 1 0.0
Tl1 Tl+1 0.4082 0.5249 0.344 1 0.0
S4 S 0.167 0.347 0.247 1 0.0
S2 S 0.645 0.374 0.065 1 0.0
S5 S-1 0.257 0.332 0.55 1 0.0
S1 S-1 0.568 0.48 0.924 1 0.0
